data_4084937
loop_
_publ_author_name
'Zhai, Feng'
'Jordan, Richard F.'

_publ_section_title
;
 Hydrogen Bonding Behavior of Amide-Functionalized \a-Diimine Palladium
 Complexes
;
_journal_issue 24
_journal_name_full Organometallics
_journal_page_first 7176
_journal_paper_doi 10.1021/om500978n
_journal_volume 33
_journal_year 2014
_chemical_formula_sum 'C30 H43 N3 O3 Pd'
_chemical_formula_weight 600.07
_chemical_name_systematic
; 
 ? 
;
_space_group_crystal_system monoclinic
_space_group_IT_number 14
_symmetry_space_group_name_Hall '-P 2ybc'
_symmetry_space_group_name_H-M 'P 1 21/c 1'
_atom_sites_solution_hydrogens geom
_atom_sites_solution_primary direct
_atom_sites_solution_secondary difmap
_audit_creation_method SHELXL-97
_cell_angle_alpha 90.00
_cell_angle_beta 91.101(2)
_cell_angle_gamma 90.00
_cell_formula_units_Z 4
_cell_length_a 13.4747(8)
_cell_length_b 12.2454(7)
_cell_length_c 18.0447(11)
_cell_measurement_temperature 100(2)
_cell_volume 2976.9(3)
_computing_structure_refinement 'SHELXL-97 (Sheldrick, 1997)'
_computing_structure_solution 'SHELXS-97 (Sheldrick, 1990)'
_diffrn_ambient_temperature 100(2)
_diffrn_measured_fraction_theta_full 0.997
_diffrn_measured_fraction_theta_max 0.997
_diffrn_radiation_monochromator graphite
_diffrn_radiation_source 'fine-focus sealed tube'
_diffrn_radiation_type MoK\a
_diffrn_radiation_wavelength 0.71073
_diffrn_reflns_av_R_equivalents 0.0469
_diffrn_reflns_av_sigmaI/netI 0.0272
_diffrn_reflns_limit_h_max 17
_diffrn_reflns_limit_h_min -17
_diffrn_reflns_limit_k_max 16
_diffrn_reflns_limit_k_min -15
_diffrn_reflns_limit_l_max 24
_diffrn_reflns_limit_l_min -24
_diffrn_reflns_number 86889
_diffrn_reflns_theta_full 28.35
_diffrn_reflns_theta_max 28.35
_diffrn_reflns_theta_min 2.01
_exptl_absorpt_coefficient_mu 0.657
_exptl_absorpt_correction_T_max 0.746
_exptl_absorpt_correction_T_min 0.679
_exptl_absorpt_correction_type multi-scan
_exptl_absorpt_process_details
;
absorption corrections were made based on correspondance of
equivalent intensities usingprogram SADABS (G. Sheldrick, Bruker 
Analytical X-ray Systems, Madison, WI)
;
_exptl_crystal_density_diffrn 1.339
_exptl_crystal_density_method 'not measured'
_exptl_crystal_F_000 1256
_exptl_crystal_size_max 0.33
_exptl_crystal_size_mid 0.26
_exptl_crystal_size_min 0.23
_refine_diff_density_max 0.565
_refine_diff_density_min -0.261
_refine_diff_density_rms 0.072
_refine_ls_extinction_method none
_refine_ls_goodness_of_fit_ref 1.036
_refine_ls_hydrogen_treatment mixed
_refine_ls_matrix_type full
_refine_ls_number_parameters 349
_refine_ls_number_reflns 7414
_refine_ls_number_restraints 0
_refine_ls_restrained_S_all 1.036
_refine_ls_R_factor_all 0.0409
_refine_ls_R_factor_gt 0.0268
_refine_ls_shift/su_max 0.002
_refine_ls_shift/su_mean 0.000
_refine_ls_structure_factor_coef Fsqd
_refine_ls_weighting_details 'calc w=1/[\s^2^(Fo^2^)+(0.0263P)^2^+2.0049P] where P=(Fo^2^+2Fc^2^)/3'
_refine_ls_weighting_scheme calc
_refine_ls_wR_factor_gt 0.0557
_refine_ls_wR_factor_ref 0.0608
_reflns_number_gt 6160
_reflns_number_total 7414
_reflns_threshold_expression >2sigma(I)
_cod_data_source_file om500978n_si_002.cif
_cod_data_source_block 7d
_cod_depositor_comments 'Adding full bibliography for 4084931--4084938.cif.'
_cod_original_sg_symbol_H-M P21/c
_cod_database_code 4084937

loop_
_symmetry_equiv_pos_as_xyz
'x, y, z'
'-x, y+1/2, -z+1/2'
'-x, -y, -z'
'x, -y-1/2, z-1/2'

loop_
_atom_site_label
_atom_site_type_symbol
_atom_site_fract_x
_atom_site_fract_y
_atom_site_fract_z
_atom_site_U_iso_or_equiv
_atom_site_adp_type
_atom_site_occupancy
_atom_site_symmetry_multiplicity
_atom_site_calc_flag
_atom_site_refinement_flags
C1 C 0.32450(14) 0.32427(15) 0.27588(10) 0.0211(4) Uani 1 1 d .
H1A H 0.3721 0.2776 0.3027 0.032 Uiso 1 1 calc R
H1B H 0.2781 0.3563 0.3110 0.032 Uiso 1 1 calc R
H1C H 0.3602 0.3827 0.2506 0.032 Uiso 1 1 calc R
C2 C 0.30038(13) 0.23583(14) 0.04830(9) 0.0158(3) Uani 1 1 d .
C3 C 0.34502(15) 0.26397(17) -0.02433(10) 0.0258(4) Uani 1 1 d .
H3A H 0.3983 0.3175 -0.0165 0.039 Uiso 1 1 calc R
H3B H 0.2938 0.2950 -0.0574 0.039 Uiso 1 1 calc R
H3C H 0.3723 0.1979 -0.0468 0.039 Uiso 1 1 calc R
C4 C 0.22059(13) 0.15107(14) 0.05094(9) 0.0164(3) Uani 1 1 d .
C5 C 0.19281(15) 0.08987(16) -0.01774(10) 0.0255(4) Uani 1 1 d .
H5A H 0.2472 0.0408 -0.0309 0.038 Uiso 1 1 calc R
H5B H 0.1803 0.1416 -0.0583 0.038 Uiso 1 1 calc R
H5C H 0.1327 0.0470 -0.0092 0.038 Uiso 1 1 calc R
C6 C 0.40131(12) 0.36279(14) 0.11431(9) 0.0140(3) Uani 1 1 d .
C7 C 0.37369(13) 0.47186(14) 0.10542(9) 0.0165(3) Uani 1 1 d .
C8 C 0.44802(13) 0.55006(15) 0.11462(10) 0.0194(4) Uani 1 1 d .
H8 H 0.4323 0.6251 0.1081 0.023 Uiso 1 1 calc R
C9 C 0.54444(13) 0.52022(15) 0.13306(10) 0.0211(4) Uani 1 1 d .
H9 H 0.5938 0.5748 0.1403 0.025 Uiso 1 1 calc R
C10 C 0.56913(13) 0.41113(15) 0.14092(10) 0.0210(4) Uani 1 1 d .
H10 H 0.6358 0.3915 0.1528 0.025 Uiso 1 1 calc R
C11 C 0.49810(13) 0.32970(14) 0.13174(9) 0.0169(4) Uani 1 1 d .
C12 C 0.26705(13) 0.50637(15) 0.08876(11) 0.0219(4) Uani 1 1 d .
H12 H 0.2265 0.4389 0.0807 0.026 Uiso 1 1 calc R
C13 C 0.25885(16) 0.57566(19) 0.01894(12) 0.0361(5) Uani 1 1 d .
H13A H 0.2958 0.6438 0.0264 0.054 Uiso 1 1 calc R
H13B H 0.1889 0.5924 0.0083 0.054 Uiso 1 1 calc R
H13C H 0.2865 0.5354 -0.0228 0.054 Uiso 1 1 calc R
C14 C 0.22410(16) 0.5685(2) 0.15372(13) 0.0403(6) Uani 1 1 d .
H14A H 0.2288 0.5232 0.1985 0.060 Uiso 1 1 calc R
H14B H 0.1543 0.5859 0.1429 0.060 Uiso 1 1 calc R
H14C H 0.2615 0.6362 0.1617 0.060 Uiso 1 1 calc R
C15 C 0.52584(13) 0.20985(15) 0.14004(11) 0.0226(4) Uani 1 1 d .
H15 H 0.4629 0.1668 0.1423 0.027 Uiso 1 1 calc R
C16 C 0.58558(17) 0.18695(18) 0.21044(12) 0.0344(5) Uani 1 1 d .
H16A H 0.6475 0.2288 0.2099 0.052 Uiso 1 1 calc R
H16B H 0.6009 0.1088 0.2134 0.052 Uiso 1 1 calc R
H16C H 0.5469 0.2084 0.2535 0.052 Uiso 1 1 calc R
C17 C 0.5828(2) 0.1703(2) 0.07312(13) 0.0450(6) Uani 1 1 d .
H17A H 0.5429 0.1830 0.0279 0.068 Uiso 1 1 calc R
H17B H 0.5965 0.0920 0.0782 0.068 Uiso 1 1 calc R
H17C H 0.6455 0.2103 0.0701 0.068 Uiso 1 1 calc R
C18 C 0.16514(12) 0.09485(14) 0.31250(9) 0.0167(3) Uani 1 1 d .
C19 C 0.08437(15) 0.06852(17) 0.36674(12) 0.0298(5) Uani 1 1 d .
H19A H 0.0311 0.0280 0.3412 0.045 Uiso 1 1 calc R
H19B H 0.0576 0.1365 0.3869 0.045 Uiso 1 1 calc R
H19C H 0.1120 0.0240 0.4073 0.045 Uiso 1 1 calc R
C20 C 0.10835(13) 0.05709(14) 0.12840(9) 0.0165(3) Uani 1 1 d .
C21 C 0.13821(14) -0.05182(14) 0.13127(10) 0.0198(4) Uani 1 1 d .
C22 C 0.06901(15) -0.13092(16) 0.14988(10) 0.0256(4) Uani 1 1 d .
H22 H 0.0875 -0.2058 0.1503 0.031 Uiso 1 1 calc R
C23 C -0.02613(15) -0.10139(16) 0.16771(11) 0.0276(4) Uani 1 1 d .
H23 H -0.0722 -0.1555 0.1825 0.033 Uiso 1 1 calc R
C24 C -0.05464(14) 0.00706(16) 0.16408(10) 0.0233(4) Uani 1 1 d .
H24 H -0.1209 0.0260 0.1759 0.028 Uiso 1 1 calc R
C25 C 0.01091(13) 0.08930(14) 0.14363(9) 0.0181(4) Uani 1 1 d .
C26 C -0.01982(13) 0.20779(15) 0.13572(10) 0.0211(4) Uani 1 1 d .
H26 H 0.0341 0.2536 0.1585 0.025 Uiso 1 1 calc R
C27 C -0.02999(16) 0.24016(17) 0.05372(11) 0.0296(4) Uani 1 1 d .
H27A H 0.0313 0.2218 0.0282 0.044 Uiso 1 1 calc R
H27B H -0.0421 0.3189 0.0499 0.044 Uiso 1 1 calc R
H27C H -0.0857 0.2005 0.0307 0.044 Uiso 1 1 calc R
C28 C -0.11595(15) 0.23473(18) 0.17515(13) 0.0318(5) Uani 1 1 d .
H28A H -0.1716 0.1979 0.1500 0.048 Uiso 1 1 calc R
H28B H -0.1269 0.3138 0.1741 0.048 Uiso 1 1 calc R
H28C H -0.1111 0.2098 0.2267 0.048 Uiso 1 1 calc R
C29 C 0.24272(15) -0.08591(14) 0.11514(11) 0.0235(4) Uani 1 1 d .
C30 C 0.41585(15) -0.07746(17) 0.15310(12) 0.0315(5) Uani 1 1 d .
H30A H 0.4249 -0.1561 0.1456 0.047 Uiso 1 1 calc R
H30B H 0.4547 -0.0539 0.1967 0.047 Uiso 1 1 calc R
H30C H 0.4383 -0.0379 0.1093 0.047 Uiso 1 1 calc R
H3N H 0.2951(17) -0.0248(19) 0.2031(13) 0.030(6) Uiso 1 1 d .
N1 N 0.32475(10) 0.28025(11) 0.11060(7) 0.0132(3) Uani 1 1 d .
N2 N 0.18124(10) 0.13946(11) 0.11471(8) 0.0146(3) Uani 1 1 d .
N3 N 0.31157(13) -0.05443(14) 0.16447(10) 0.0256(4) Uani 1 1 d .
O1 O 0.15802(9) 0.18994(10) 0.28363(7) 0.0183(3) Uani 1 1 d .
O2 O 0.22949(9) 0.02667(11) 0.29910(7) 0.0244(3) Uani 1 1 d .
O3 O 0.26165(11) -0.13922(13) 0.05976(8) 0.0380(4) Uani 1 1 d .
Pd1 Pd 0.248496(9) 0.234136(10) 0.200507(7) 0.01237(4) Uani 1 1 d .

loop_
_atom_site_aniso_label
_atom_site_aniso_U_11
_atom_site_aniso_U_22
_atom_site_aniso_U_33
_atom_site_aniso_U_23
_atom_site_aniso_U_13
_atom_site_aniso_U_12
C1 0.0235(10) 0.0266(10) 0.0132(8) -0.0028(7) 0.0002(7) -0.0070(8)
C2 0.0169(8) 0.0161(8) 0.0144(8) 0.0027(7) 0.0012(6) 0.0012(7)
C3 0.0316(10) 0.0306(10) 0.0153(9) 0.0005(8) 0.0035(8) -0.0100(8)
C4 0.0193(9) 0.0148(8) 0.0150(8) -0.0002(7) -0.0012(7) -0.0004(7)
C5 0.0335(11) 0.0258(10) 0.0173(9) -0.0033(8) -0.0008(8) -0.0087(8)
C6 0.0137(8) 0.0169(8) 0.0116(8) 0.0012(6) 0.0026(6) -0.0035(6)
C7 0.0163(8) 0.0179(9) 0.0153(8) 0.0022(7) 0.0020(7) -0.0001(7)
C8 0.0224(9) 0.0160(9) 0.0199(9) 0.0033(7) 0.0030(7) -0.0029(7)
C9 0.0183(9) 0.0238(10) 0.0213(9) 0.0022(7) 0.0014(7) -0.0075(7)
C10 0.0138(8) 0.0278(10) 0.0215(9) 0.0046(8) 0.0005(7) -0.0015(7)
C11 0.0160(8) 0.0200(9) 0.0148(8) 0.0023(7) 0.0033(7) 0.0011(7)
C12 0.0176(9) 0.0171(9) 0.0307(10) 0.0008(8) -0.0043(8) 0.0002(7)
C13 0.0324(12) 0.0446(13) 0.0310(12) 0.0068(10) -0.0053(9) 0.0129(10)
C14 0.0251(11) 0.0602(16) 0.0357(13) -0.0001(11) 0.0042(9) 0.0163(11)
C15 0.0160(9) 0.0211(10) 0.0307(10) 0.0034(8) 0.0009(7) 0.0021(7)
C16 0.0404(13) 0.0297(11) 0.0331(12) 0.0091(9) -0.0033(10) 0.0076(10)
C17 0.0645(17) 0.0344(13) 0.0364(13) 0.0000(10) 0.0078(12) 0.0245(12)
C18 0.0150(8) 0.0193(9) 0.0157(8) 0.0023(7) -0.0012(7) -0.0006(7)
C19 0.0270(11) 0.0278(11) 0.0351(11) 0.0120(9) 0.0116(9) 0.0031(8)
C20 0.0218(9) 0.0147(8) 0.0130(8) -0.0009(6) -0.0016(7) -0.0053(7)
C21 0.0268(10) 0.0167(9) 0.0159(9) -0.0006(7) -0.0034(7) -0.0026(7)
C22 0.0370(11) 0.0162(9) 0.0234(10) 0.0023(7) -0.0076(8) -0.0070(8)
C23 0.0328(11) 0.0276(11) 0.0221(10) 0.0055(8) -0.0044(8) -0.0174(9)
C24 0.0194(9) 0.0315(11) 0.0190(9) 0.0000(8) -0.0021(7) -0.0090(8)
C25 0.0189(9) 0.0213(9) 0.0142(8) -0.0009(7) -0.0030(7) -0.0053(7)
C26 0.0159(9) 0.0218(10) 0.0256(10) -0.0016(7) -0.0012(7) -0.0009(7)
C27 0.0300(11) 0.0304(11) 0.0283(10) 0.0060(9) -0.0025(8) 0.0093(8)
C28 0.0240(10) 0.0321(11) 0.0394(12) -0.0087(9) 0.0052(9) -0.0009(8)
C29 0.0318(10) 0.0122(9) 0.0265(10) 0.0021(7) 0.0004(8) 0.0013(7)
C30 0.0278(11) 0.0284(11) 0.0384(12) 0.0005(9) 0.0002(9) 0.0086(9)
N1 0.0127(7) 0.0136(7) 0.0132(7) 0.0018(5) 0.0010(5) 0.0001(5)
N2 0.0162(7) 0.0103(7) 0.0171(7) 0.0006(5) -0.0008(6) -0.0004(5)
N3 0.0269(9) 0.0231(9) 0.0268(9) -0.0044(7) -0.0001(7) 0.0078(7)
O1 0.0192(6) 0.0166(6) 0.0193(6) 0.0026(5) 0.0068(5) 0.0013(5)
O2 0.0214(7) 0.0245(7) 0.0273(7) 0.0050(6) 0.0029(6) 0.0086(5)
O3 0.0427(9) 0.0366(9) 0.0346(9) -0.0153(7) 0.0015(7) 0.0051(7)
Pd1 0.01267(7) 0.01261(7) 0.01189(7) 0.00010(5) 0.00132(4) -0.00119(5)

loop_
_atom_type_symbol
_atom_type_description
_atom_type_scat_dispersion_real
_atom_type_scat_dispersion_imag
_atom_type_scat_source
C C 0.0033 0.0016 'International Tables Vol C Tables 4.2.6.8 and 6.1.1.4'
H H 0.0000 0.0000 'International Tables Vol C Tables 4.2.6.8 and 6.1.1.4'
N N 0.0061 0.0033 'International Tables Vol C Tables 4.2.6.8 and 6.1.1.4'
O O 0.0106 0.0060 'International Tables Vol C Tables 4.2.6.8 and 6.1.1.4'
Pd Pd -0.9988 1.0072 'International Tables Vol C Tables 4.2.6.8 and 6.1.1.4'

loop_
_geom_angle_atom_site_label_1
_geom_angle_atom_site_label_2
_geom_angle_atom_site_label_3
_geom_angle
Pd1 C1 H1A 109.5
Pd1 C1 H1B 109.5
H1A C1 H1B 109.5
Pd1 C1 H1C 109.5
H1A C1 H1C 109.5
H1B C1 H1C 109.5
N1 C2 C3 124.71(16)
N1 C2 C4 115.94(15)
C3 C2 C4 119.35(15)
C2 C3 H3A 109.5
C2 C3 H3B 109.5
H3A C3 H3B 109.5
C2 C3 H3C 109.5
H3A C3 H3C 109.5
H3B C3 H3C 109.5
N2 C4 C5 126.03(16)
N2 C4 C2 114.50(15)
C5 C4 C2 119.46(15)
C4 C5 H5A 109.5
C4 C5 H5B 109.5
H5A C5 H5B 109.5
C4 C5 H5C 109.5
H5A C5 H5C 109.5
H5B C5 H5C 109.5
C7 C6 C11 123.36(15)
C7 C6 N1 118.41(15)
C11 C6 N1 118.07(15)
C8 C7 C6 117.05(16)
C8 C7 C12 120.42(16)
C6 C7 C12 122.50(15)
C9 C8 C7 121.10(17)
C9 C8 H8 119.5
C7 C8 H8 119.5
C10 C9 C8 120.16(17)
C10 C9 H9 119.9
C8 C9 H9 119.9
C9 C10 C11 121.12(17)
C9 C10 H10 119.4
C11 C10 H10 119.4
C10 C11 C6 117.19(16)
C10 C11 C15 120.87(16)
C6 C11 C15 121.94(15)
C14 C12 C13 109.68(17)
C14 C12 C7 110.99(16)
C13 C12 C7 111.83(16)
C14 C12 H12 108.1
C13 C12 H12 108.1
C7 C12 H12 108.1
C12 C13 H13A 109.5
C12 C13 H13B 109.5
H13A C13 H13B 109.5
C12 C13 H13C 109.5
H13A C13 H13C 109.5
H13B C13 H13C 109.5
C12 C14 H14A 109.5
C12 C14 H14B 109.5
H14A C14 H14B 109.5
C12 C14 H14C 109.5
H14A C14 H14C 109.5
H14B C14 H14C 109.5
C16 C15 C11 112.72(16)
C16 C15 C17 109.76(17)
C11 C15 C17 110.84(16)
C16 C15 H15 107.8
C11 C15 H15 107.8
C17 C15 H15 107.8
C15 C16 H16A 109.5
C15 C16 H16B 109.5
H16A C16 H16B 109.5
C15 C16 H16C 109.5
H16A C16 H16C 109.5
H16B C16 H16C 109.5
C15 C17 H17A 109.5
C15 C17 H17B 109.5
H17A C17 H17B 109.5
C15 C17 H17C 109.5
H17A C17 H17C 109.5
H17B C17 H17C 109.5
O2 C18 O1 125.83(16)
O2 C18 C19 120.05(16)
O1 C18 C19 114.11(15)
C18 C19 H19A 109.5
C18 C19 H19B 109.5
H19A C19 H19B 109.5
C18 C19 H19C 109.5
H19A C19 H19C 109.5
H19B C19 H19C 109.5
C21 C20 C25 122.16(16)
C21 C20 N2 118.80(16)
C25 C20 N2 118.88(15)
C22 C21 C20 118.76(18)
C22 C21 C29 119.26(17)
C20 C21 C29 121.98(16)
C23 C22 C21 120.38(18)
C23 C22 H22 119.8
C21 C22 H22 119.8
C22 C23 C24 120.02(17)
C22 C23 H23 120.0
C24 C23 H23 120.0
C23 C24 C25 121.94(18)
C23 C24 H24 119.0
C25 C24 H24 119.0
C24 C25 C20 116.67(17)
C24 C25 C26 122.92(17)
C20 C25 C26 120.39(15)
C25 C26 C28 113.33(16)
C25 C26 C27 110.94(15)
C28 C26 C27 109.44(16)
C25 C26 H26 107.6
C28 C26 H26 107.6
C27 C26 H26 107.6
C26 C27 H27A 109.5
C26 C27 H27B 109.5
H27A C27 H27B 109.5
C26 C27 H27C 109.5
H27A C27 H27C 109.5
H27B C27 H27C 109.5
C26 C28 H28A 109.5
C26 C28 H28B 109.5
H28A C28 H28B 109.5
C26 C28 H28C 109.5
H28A C28 H28C 109.5
H28B C28 H28C 109.5
O3 C29 N3 123.16(19)
O3 C29 C21 121.12(18)
N3 C29 C21 115.72(17)
N3 C30 H30A 109.5
N3 C30 H30B 109.5
H30A C30 H30B 109.5
N3 C30 H30C 109.5
H30A C30 H30C 109.5
H30B C30 H30C 109.5
C2 N1 C6 120.44(14)
C2 N1 Pd1 117.33(11)
C6 N1 Pd1 122.19(10)
C4 N2 C20 121.92(14)
C4 N2 Pd1 114.53(11)
C20 N2 Pd1 122.90(11)
C29 N3 C30 120.90(18)
C29 N3 H3N 120.1(16)
C30 N3 H3N 118.9(16)
C18 O1 Pd1 120.25(11)
C1 Pd1 N1 97.43(6)
C1 Pd1 O1 87.24(6)
N1 Pd1 O1 173.58(5)
C1 Pd1 N2 174.35(6)
N1 Pd1 N2 77.49(5)
O1 Pd1 N2 98.02(5)

loop_
_geom_bond_atom_site_label_1
_geom_bond_atom_site_label_2
_geom_bond_distance
C1 Pd1 2.0158(17)
C1 H1A 0.9800
C1 H1B 0.9800
C1 H1C 0.9800
C2 N1 1.286(2)
C2 C3 1.493(2)
C2 C4 1.496(2)
C3 H3A 0.9800
C3 H3B 0.9800
C3 H3C 0.9800
C4 N2 1.284(2)
C4 C5 1.490(2)
C5 H5A 0.9800
C5 H5B 0.9800
C5 H5C 0.9800
C6 C7 1.395(2)
C6 C11 1.396(2)
C6 N1 1.445(2)
C7 C8 1.393(2)
C7 C12 1.522(2)
C8 C9 1.384(3)
C8 H8 0.9500
C9 C10 1.383(3)
C9 H9 0.9500
C10 C11 1.390(2)
C10 H10 0.9500
C11 C15 1.521(2)
C12 C14 1.521(3)
C12 C13 1.521(3)
C12 H12 1.0000
C13 H13A 0.9800
C13 H13B 0.9800
C13 H13C 0.9800
C14 H14A 0.9800
C14 H14B 0.9800
C14 H14C 0.9800
C15 C16 1.517(3)
C15 C17 1.522(3)
C15 H15 1.0000
C16 H16A 0.9800
C16 H16B 0.9800
C16 H16C 0.9800
C17 H17A 0.9800
C17 H17B 0.9800
C17 H17C 0.9800
C18 O2 1.231(2)
C18 O1 1.278(2)
C18 C19 1.512(2)
C19 H19A 0.9800
C19 H19B 0.9800
C19 H19C 0.9800
C20 C21 1.394(2)
C20 C25 1.403(2)
C20 N2 1.433(2)
C21 C22 1.390(3)
C21 C29 1.503(3)
C22 C23 1.376(3)
C22 H22 0.9500
C23 C24 1.384(3)
C23 H23 0.9500
C24 C25 1.394(2)
C24 H24 0.9500
C25 C26 1.515(3)
C26 C28 1.526(3)
C26 C27 1.535(3)
C26 H26 1.0000
C27 H27A 0.9800
C27 H27B 0.9800
C27 H27C 0.9800
C28 H28A 0.9800
C28 H28B 0.9800
C28 H28C 0.9800
C29 O3 1.225(2)
C29 N3 1.330(3)
C30 N3 1.452(3)
C30 H30A 0.9800
C30 H30B 0.9800
C30 H30C 0.9800
N1 Pd1 2.0176(14)
N2 Pd1 2.1233(14)
N3 H3N 0.82(2)
O1 Pd1 2.0247(12)

loop_
_geom_torsion_atom_site_label_1
_geom_torsion_atom_site_label_2
_geom_torsion_atom_site_label_3
_geom_torsion_atom_site_label_4
_geom_torsion
N1 C2 C4 N2 5.0(2)
C3 C2 C4 N2 -174.34(16)
N1 C2 C4 C5 -175.69(16)
C3 C2 C4 C5 4.9(2)
C11 C6 C7 C8 0.1(3)
N1 C6 C7 C8 175.47(15)
C11 C6 C7 C12 -178.06(16)
N1 C6 C7 C12 -2.7(2)
C6 C7 C8 C9 -1.1(3)
C12 C7 C8 C9 177.08(17)
C7 C8 C9 C10 1.6(3)
C8 C9 C10 C11 -1.0(3)
C9 C10 C11 C6 0.0(3)
C9 C10 C11 C15 179.66(17)
C7 C6 C11 C10 0.4(3)
N1 C6 C11 C10 -174.95(15)
C7 C6 C11 C15 -179.19(16)
N1 C6 C11 C15 5.4(2)
C8 C7 C12 C14 -65.5(2)
C6 C7 C12 C14 112.6(2)
C8 C7 C12 C13 57.3(2)
C6 C7 C12 C13 -124.59(19)
C10 C11 C15 C16 49.1(2)
C6 C11 C15 C16 -131.30(18)
C10 C11 C15 C17 -74.4(2)
C6 C11 C15 C17 105.2(2)
C25 C20 C21 C22 0.0(3)
N2 C20 C21 C22 175.37(16)
C25 C20 C21 C29 -179.80(16)
N2 C20 C21 C29 -4.4(3)
C20 C21 C22 C23 -2.3(3)
C29 C21 C22 C23 177.46(17)
C21 C22 C23 C24 2.8(3)
C22 C23 C24 C25 -0.9(3)
C23 C24 C25 C20 -1.4(3)
C23 C24 C25 C26 177.00(17)
C21 C20 C25 C24 1.8(3)
N2 C20 C25 C24 -173.56(15)
C21 C20 C25 C26 -176.59(16)
N2 C20 C25 C26 8.0(2)
C24 C25 C26 C28 18.6(2)
C20 C25 C26 C28 -163.05(16)
C24 C25 C26 C27 -104.9(2)
C20 C25 C26 C27 73.4(2)
C22 C21 C29 O3 68.3(2)
C20 C21 C29 O3 -111.9(2)
C22 C21 C29 N3 -111.7(2)
C20 C21 C29 N3 68.1(2)
C3 C2 N1 C6 -0.9(3)
C4 C2 N1 C6 179.75(14)
C3 C2 N1 Pd1 176.79(14)
C4 C2 N1 Pd1 -2.56(19)
C7 C6 N1 C2 90.0(2)
C11 C6 N1 C2 -94.35(19)
C7 C6 N1 Pd1 -87.54(17)
C11 C6 N1 Pd1 88.08(17)
C5 C4 N2 C20 5.0(3)
C2 C4 N2 C20 -175.84(15)
C5 C4 N2 Pd1 175.92(14)
C2 C4 N2 Pd1 -4.88(19)
C21 C20 N2 C4 71.2(2)
C25 C20 N2 C4 -113.23(19)
C21 C20 N2 Pd1 -98.98(16)
C25 C20 N2 Pd1 76.56(18)
O3 C29 N3 C30 3.2(3)
C21 C29 N3 C30 -176.78(17)
O2 C18 O1 Pd1 6.8(2)
C19 C18 O1 Pd1 -172.46(12)
C2 N1 Pd1 C1 177.53(13)
C6 N1 Pd1 C1 -4.83(13)
C2 N1 Pd1 N2 0.04(12)
C6 N1 Pd1 N2 177.68(13)
C18 O1 Pd1 C1 -104.42(13)
C18 O1 Pd1 N2 73.50(13)
C4 N2 Pd1 N1 2.86(12)
C20 N2 Pd1 N1 173.73(13)
C4 N2 Pd1 O1 178.19(12)
C20 N2 Pd1 O1 -10.94(13)
